data_2015620
loop_
_publ_author_name
'Langer, Vratislav'
'Li, Shiming'
'Lundquist, Knut'

_publ_section_title
;
 Chalcone epoxide intermediates in the syntheses of lignin-related
 phenylcoumarans
;
_journal_coeditor_code SK3047
_journal_issue 10
_journal_name_full 'Acta Crystallographica Section C'
_journal_page_first o625
_journal_page_last o627
_journal_paper_doi 10.1107/S0108270106036900
_journal_volume 62
_journal_year 2006
_chemical_formula_iupac 'C20 H22 O7'
_chemical_formula_moiety 'C20 H22 O7'
_chemical_formula_sum 'C20 H22 O7'
_chemical_formula_weight 374.38
_chemical_name_systematic
;
trans-1-(3,4-dimethoxyphenyl)-3-(3-methoxy-2-methoxymethoxyphenyl)-2,3-
epoxy-1-propanone
;
_space_group_IT_number 14
_symmetry_cell_setting monoclinic
_symmetry_space_group_name_Hall '-P 2ybc'
_symmetry_space_group_name_H-M 'P 1 21/c 1'
_atom_sites_solution_hydrogens geom
_atom_sites_solution_primary direct
_atom_sites_solution_secondary difmap
_audit_creation_method SHELXL-97
_cell_angle_alpha 90.00
_cell_angle_beta 94.706(2)
_cell_angle_gamma 90.00
_cell_formula_units_Z 4
_cell_length_a 12.7503(10)
_cell_length_b 9.4201(7)
_cell_length_c 15.4409(12)
_cell_measurement_reflns_used 3556
_cell_measurement_temperature 173(2)
_cell_measurement_theta_max 22.70
_cell_measurement_theta_min 2.53
_cell_volume 1848.3(2)
_computing_cell_refinement 'SAINT (Bruker, 2003)'
_computing_data_collection 'SMART (Bruker, 2003)'
_computing_data_reduction 'SAINT and SADABS (Sheldrick, 2003)'
_computing_molecular_graphics 'DIAMOND (Brandenburg, 2005)'
_computing_publication_material SHELXTL
_computing_structure_refinement SHELXTL
_computing_structure_solution 'SHELXTL (Bruker, 2003)'
_diffrn_ambient_temperature 173(2)
_diffrn_measured_fraction_theta_full 1.000
_diffrn_measured_fraction_theta_max 1.000
_diffrn_measurement_device_type 'Siemens SMART CCD area-detector'
_diffrn_measurement_method '\w scans'
_diffrn_radiation_monochromator graphite
_diffrn_radiation_source 'fine-focus sealed tube'
_diffrn_radiation_type MoK\a
_diffrn_radiation_wavelength 0.71073
_diffrn_reflns_av_R_equivalents 0.0569
_diffrn_reflns_av_sigmaI/netI 0.0364
_diffrn_reflns_limit_h_max 15
_diffrn_reflns_limit_h_min -15
_diffrn_reflns_limit_k_max 11
_diffrn_reflns_limit_k_min -11
_diffrn_reflns_limit_l_max 18
_diffrn_reflns_limit_l_min -18
_diffrn_reflns_number 19850
_diffrn_reflns_theta_full 25.07
_diffrn_reflns_theta_max 25.07
_diffrn_reflns_theta_min 2.54
_diffrn_standards_decay_% 0
_diffrn_standards_number 0
_exptl_absorpt_coefficient_mu 0.102
_exptl_absorpt_correction_T_max 0.9939
_exptl_absorpt_correction_T_min 0.8052
_exptl_absorpt_correction_type multi-scan
_exptl_absorpt_process_details '(SADABS; Sheldrick, 2003)'
_exptl_crystal_colour colorless
_exptl_crystal_density_diffrn 1.345
_exptl_crystal_density_method 'not measured'
_exptl_crystal_description 'needle with an arrow-head end'
_exptl_crystal_F_000 792
_exptl_crystal_size_max 0.65
_exptl_crystal_size_mid 0.14
_exptl_crystal_size_min 0.06
_refine_diff_density_max 0.393
_refine_diff_density_min -0.136
_refine_ls_extinction_method none
_refine_ls_goodness_of_fit_ref 1.009
_refine_ls_hydrogen_treatment refxyz
_refine_ls_matrix_type full
_refine_ls_number_parameters 270
_refine_ls_number_reflns 3280
_refine_ls_number_restraints 0
_refine_ls_restrained_S_all 1.009
_refine_ls_R_factor_all 0.0782
_refine_ls_R_factor_gt 0.0441
_refine_ls_shift/su_max 0.000
_refine_ls_shift/su_mean 0.000
_refine_ls_structure_factor_coef Fsqd
_refine_ls_weighting_details 'calc w=1/[\s^2^(Fo^2^)+(0.0524P)^2^+0.4600P] where P=(Fo^2^+2Fc^2^)/3'
_refine_ls_weighting_scheme calc
_refine_ls_wR_factor_gt 0.0985
_refine_ls_wR_factor_ref 0.1134
_reflns_number_gt 2257
_reflns_number_total 3280
_reflns_threshold_expression I>2\s(I)
_cod_data_source_file sk3047.cif
_cod_data_source_block II
_cod_original_sg_symbol_H-M 'P 21/c'
_cod_database_code 2015620
_cod_database_fobs_code 2015620

loop_
_symmetry_equiv_pos_as_xyz
'x, y, z'
'-x, y+1/2, -z+1/2'
'-x, -y, -z'
'x, -y-1/2, z-1/2'

loop_
_atom_site_type_symbol
_atom_site_label
_atom_site_fract_x
_atom_site_fract_y
_atom_site_fract_z
_atom_site_U_iso_or_equiv
_atom_site_adp_type
_atom_site_calc_flag
_atom_site_refinement_flags
_atom_site_occupancy
O O1 0.86916(13) 0.22744(16) 0.37251(9) 0.0521(4) Uani d . 1
O O2 0.97263(12) 0.16958(15) 0.51711(9) 0.0473(4) Uani d . 1
O O3 0.90694(14) 0.58207(17) 0.71809(10) 0.0646(5) Uani d . 1
O O4 0.86665(13) 0.86795(16) 0.70153(11) 0.0588(5) Uani d . 1
O O5 0.54610(11) 0.81483(15) 0.70368(9) 0.0453(4) Uani d . 1
O O6 0.52449(15) 0.64410(17) 0.59345(10) 0.0656(5) Uani d . 1
O O7 0.40794(13) 1.01620(17) 0.64405(10) 0.0577(5) Uani d . 1
C C1 0.87274(16) 0.5238(2) 0.57035(13) 0.0377(5) Uani d . 1
C C2 0.92472(15) 0.3935(2) 0.58090(13) 0.0376(5) Uani d . 1
H H2 0.9622 0.3713 0.6349 0.038(5) Uiso calc R 1
C C3 0.92223(16) 0.2974(2) 0.51417(13) 0.0384(5) Uani d . 1
C C4 0.86580(16) 0.3292(2) 0.43418(13) 0.0401(5) Uani d . 1
C C5 0.81294(17) 0.4567(2) 0.42385(14) 0.0441(5) Uani d . 1
H H5 0.7739 0.4780 0.3704 0.055(6) Uiso calc R 1
C C6 0.81693(17) 0.5540(2) 0.49191(13) 0.0435(5) Uani d . 1
H H6 0.7810 0.6421 0.4844 0.042(6) Uiso calc R 1
C C7 1.02743(18) 0.1310(2) 0.59851(14) 0.0468(6) Uani d . 1
H H7A 1.0810 0.2027 0.6151 0.050(6) Uiso calc R 1
H H7B 1.0613 0.0385 0.5928 0.043(6) Uiso calc R 1
H H7C 0.9774 0.1254 0.6433 0.051(6) Uiso calc R 1
C C8 0.8243(2) 0.2591(3) 0.28698(14) 0.0561(7) Uani d . 1
H H8A 0.7481 0.2717 0.2880 0.071(8) Uiso calc R 1
H H8B 0.8384 0.1808 0.2478 0.081(8) Uiso calc R 1
H H8C 0.8556 0.3467 0.2664 0.060(7) Uiso calc R 1
C C9 0.87822(17) 0.6218(2) 0.64538(14) 0.0446(5) Uani d . 1
C C10 0.84505(17) 0.7733(2) 0.63022(15) 0.0460(6) Uani d . 1
H H10 0.8505 0.8126 0.5706 0.046(6) Uiso calc R 1
C C11 0.76023(16) 0.8292(2) 0.67980(13) 0.0414(5) Uani d . 1
H H11 0.7303 0.7601 0.7203 0.053(6) Uiso calc R 1
C C12 0.68639(17) 0.9407(2) 0.64478(12) 0.0383(5) Uani d . 1
C C13 0.72199(19) 1.0577(2) 0.59966(13) 0.0460(6) Uani d . 1
H H13 0.7947 1.0671 0.5915 0.042(6) Uiso calc R 1
C C14 0.6521(2) 1.1588(2) 0.56717(14) 0.0514(6) Uani d . 1
H H14 0.6769 1.2372 0.5360 0.064(7) Uiso calc R 1
C C15 0.5461(2) 1.1483(2) 0.57917(13) 0.0490(6) Uani d . 1
H H15 0.4984 1.2186 0.5559 0.060(7) Uiso calc R 1
C C16 0.50976(18) 1.0346(2) 0.62536(13) 0.0432(5) Uani d . 1
C C17 0.58059(17) 0.9289(2) 0.65674(12) 0.0380(5) Uani d . 1
C C18 0.3332(2) 1.1197(3) 0.61232(17) 0.0675(8) Uani d . 1
H H18A 0.3530 1.2126 0.6372 0.072(8) Uiso calc R 1
H H18B 0.2633 1.0933 0.6291 0.092(10) Uiso calc R 1
H H18C 0.3318 1.1245 0.5488 0.074(8) Uiso calc R 1
C C19 0.4761(2) 0.7200(2) 0.65499(15) 0.0534(6) Uani d . 1
H H19A 0.4459 0.6528 0.6955 0.048(6) Uiso calc R 1
H H19B 0.4174 0.7754 0.6258 0.056(7) Uiso calc R 1
C C20 0.5818(3) 0.5253(3) 0.6265(2) 0.0781(9) Uani d . 1
H H20A 0.6380 0.5568 0.6693 0.119(13) Uiso calc R 1
H H20B 0.6128 0.4760 0.5788 0.098(10) Uiso calc R 1
H H20C 0.5346 0.4606 0.6543 0.095(10) Uiso calc R 1

loop_
_atom_site_aniso_label
_atom_site_aniso_U_11
_atom_site_aniso_U_22
_atom_site_aniso_U_33
_atom_site_aniso_U_12
_atom_site_aniso_U_13
_atom_site_aniso_U_23
O1 0.0728(11) 0.0500(9) 0.0337(8) 0.0179(8) 0.0056(7) 0.0004(7)
O2 0.0596(10) 0.0448(9) 0.0379(8) 0.0217(8) 0.0071(7) 0.0040(7)
O3 0.0931(14) 0.0559(10) 0.0424(10) 0.0222(9) -0.0100(9) -0.0048(8)
O4 0.0560(11) 0.0495(10) 0.0685(11) 0.0028(8) -0.0093(8) -0.0140(8)
O5 0.0534(9) 0.0447(9) 0.0383(8) 0.0062(8) 0.0078(7) 0.0065(7)
O6 0.1076(15) 0.0419(10) 0.0487(10) -0.0061(10) 0.0158(10) 0.0015(8)
O7 0.0522(10) 0.0650(11) 0.0560(10) 0.0233(9) 0.0054(8) 0.0003(8)
C1 0.0363(12) 0.0374(12) 0.0400(12) 0.0053(10) 0.0060(9) 0.0021(9)
C2 0.0362(12) 0.0417(12) 0.0352(11) 0.0080(10) 0.0051(9) 0.0060(10)
C3 0.0417(13) 0.0389(12) 0.0360(11) 0.0110(10) 0.0105(9) 0.0064(10)
C4 0.0466(13) 0.0414(12) 0.0334(11) 0.0079(10) 0.0106(10) 0.0033(10)
C5 0.0478(14) 0.0476(13) 0.0367(12) 0.0078(11) 0.0014(10) 0.0068(10)
C6 0.0457(13) 0.0390(12) 0.0457(13) 0.0133(10) 0.0025(10) 0.0037(10)
C7 0.0498(14) 0.0454(14) 0.0448(13) 0.0141(12) 0.0023(11) 0.0088(11)
C8 0.0687(18) 0.0666(17) 0.0327(12) 0.0125(14) 0.0033(11) -0.0018(12)
C9 0.0431(13) 0.0448(13) 0.0457(14) 0.0075(10) 0.0033(10) -0.0010(11)
C10 0.0492(14) 0.0452(13) 0.0439(13) 0.0023(11) 0.0043(10) -0.0026(11)
C11 0.0451(13) 0.0409(12) 0.0377(12) 0.0026(10) 0.0001(10) -0.0047(10)
C12 0.0553(14) 0.0302(11) 0.0289(11) 0.0053(10) 0.0006(10) -0.0043(9)
C13 0.0534(15) 0.0390(13) 0.0455(13) -0.0027(11) 0.0027(11) -0.0070(10)
C14 0.0741(18) 0.0327(12) 0.0466(14) 0.0007(12) -0.0002(12) 0.0026(11)
C15 0.0733(18) 0.0324(12) 0.0395(13) 0.0135(12) -0.0070(12) -0.0039(10)
C16 0.0535(15) 0.0395(13) 0.0357(12) 0.0124(11) -0.0014(10) -0.0083(10)
C17 0.0496(14) 0.0354(12) 0.0291(11) 0.0053(10) 0.0040(9) -0.0028(9)
C18 0.0658(19) 0.0740(19) 0.0603(17) 0.0344(15) -0.0103(14) -0.0140(14)
C19 0.0591(16) 0.0463(14) 0.0549(14) -0.0031(13) 0.0053(12) 0.0098(12)
C20 0.112(3) 0.0407(15) 0.085(2) -0.0029(16) 0.034(2) -0.0058(15)

loop_
_atom_type_symbol
_atom_type_description
_atom_type_scat_dispersion_real
_atom_type_scat_dispersion_imag
_atom_type_scat_source
C C 0.0033 0.0016 'International Tables Vol C Tables 4.2.6.8 and 6.1.1.4'
H H 0.0000 0.0000 'International Tables Vol C Tables 4.2.6.8 and 6.1.1.4'
O O 0.0106 0.0060 'International Tables Vol C Tables 4.2.6.8 and 6.1.1.4'

loop_
_geom_angle_atom_site_label_1
_geom_angle_atom_site_label_2
_geom_angle_atom_site_label_3
_geom_angle
C1 C9 C10 118.46(19)
O3 C9 C1 121.7(2)
O3 C9 C10 119.9(2)
O4 C10 C9 116.10(18)
O4 C10 C11 58.57(13)
C11 C10 C9 117.93(19)
C11 O4 C10 62.36(13)
O4 C11 C12 118.07(18)
C12 C11 C10 122.35(19)
C4 O1 C8 117.99(17)
C3 O2 C7 116.57(16)
C17 O5 C19 114.82(15)
C19 O6 C20 114.30(19)
C16 O7 C18 117.5(2)
C6 C1 C2 119.19(19)
C6 C1 C9 123.06(19)
C2 C1 C9 117.73(18)
C3 C2 C1 120.74(19)
C3 C2 H2 119.6
C1 C2 H2 119.6
C2 C3 O2 125.21(18)
C2 C3 C4 119.81(18)
O2 C3 C4 114.97(17)
O1 C4 C3 114.98(18)
O1 C4 C5 125.31(19)
C3 C4 C5 119.71(19)
C6 C5 C4 119.9(2)
C6 C5 H5 120.0
C4 C5 H5 120.0
C5 C6 C1 120.63(19)
C5 C6 H6 119.7
C1 C6 H6 119.7
O2 C7 H7A 109.5
O2 C7 H7B 109.5
H7A C7 H7B 109.5
O2 C7 H7C 109.5
H7A C7 H7C 109.5
H7B C7 H7C 109.5
O1 C8 H8A 109.5
O1 C8 H8B 109.5
H8A C8 H8B 109.5
O1 C8 H8C 109.5
H8A C8 H8C 109.5
H8B C8 H8C 109.5
O4 C10 H10 117.1
C11 C10 H10 117.1
C9 C10 H10 117.1
O4 C11 C10 59.07(13)
O4 C11 H11 115.2
C12 C11 H11 115.2
C10 C11 H11 115.2
C17 C12 C13 119.33(19)
C17 C12 C11 119.52(19)
C13 C12 C11 121.1(2)
C14 C13 C12 120.1(2)
C14 C13 H13 119.9
C12 C13 H13 119.9
C13 C14 C15 120.9(2)
C13 C14 H14 119.5
C15 C14 H14 119.5
C16 C15 C14 119.7(2)
C16 C15 H15 120.1
C14 C15 H15 120.1
C15 C16 O7 124.8(2)
C15 C16 C17 119.5(2)
O7 C16 C17 115.67(19)
O5 C17 C12 119.12(18)
O5 C17 C16 120.48(19)
C12 C17 C16 120.3(2)
O7 C18 H18A 109.5
O7 C18 H18B 109.5
H18A C18 H18B 109.5
O7 C18 H18C 109.5
H18A C18 H18C 109.5
H18B C18 H18C 109.5
O6 C19 O5 113.1(2)
O6 C19 H19A 109.0
O5 C19 H19A 109.0
O6 C19 H19B 109.0
O5 C19 H19B 109.0
H19A C19 H19B 107.8
O6 C20 H20A 109.5
O6 C20 H20B 109.5
H20A C20 H20B 109.5
O6 C20 H20C 109.5
H20A C20 H20C 109.5
H20B C20 H20C 109.5

loop_
_geom_bond_atom_site_label_1
_geom_bond_atom_site_label_2
_geom_bond_distance
C1 C9 1.478(3)
O3 C9 1.211(2)
C9 C10 1.502(3)
O4 C10 1.426(3)
O4 C11 1.418(3)
C10 C11 1.473(3)
C11 C12 1.483(3)
O1 C4 1.354(2)
O1 C8 1.427(2)
O2 C3 1.363(2)
O2 C7 1.434(2)
O5 C17 1.388(2)
O5 C19 1.432(3)
O6 C19 1.375(3)
O6 C20 1.409(3)
O7 C16 1.364(3)
O7 C18 1.422(3)
C1 C6 1.383(3)
C1 C2 1.398(3)
C2 C3 1.370(3)
C2 H2 0.9500
C3 C4 1.410(3)
C4 C5 1.380(3)
C5 C6 1.393(3)
C5 H5 0.9500
C6 H6 0.9500
C7 H7A 0.9800
C7 H7B 0.9800
C7 H7C 0.9800
C8 H8A 0.9800
C8 H8B 0.9800
C8 H8C 0.9800
C10 H10 1.0000
C11 H11 1.0000
C12 C17 1.381(3)
C12 C13 1.400(3)
C13 C14 1.371(3)
C13 H13 0.9500
C14 C15 1.383(3)
C14 H14 0.9500
C15 C16 1.387(3)
C15 H15 0.9500
C16 C17 1.404(3)
C18 H18A 0.9800
C18 H18B 0.9800
C18 H18C 0.9800
C19 H19A 0.9900
C19 H19B 0.9900
C20 H20A 0.9800
C20 H20B 0.9800
C20 H20C 0.9800

loop_
_geom_torsion_atom_site_label_1
_geom_torsion_atom_site_label_2
_geom_torsion_atom_site_label_3
_geom_torsion_atom_site_label_4
_geom_torsion
C6 C1 C2 C3 1.1(3)
C9 C1 C2 C3 179.57(19)
C1 C2 C3 O2 178.04(19)
C1 C2 C3 C4 -0.7(3)
C7 O2 C3 C2 3.6(3)
C7 O2 C3 C4 -177.60(18)
C8 O1 C4 C3 -172.81(19)
C8 O1 C4 C5 7.1(3)
C2 C3 C4 O1 179.50(18)
O2 C3 C4 O1 0.7(3)
C2 C3 C4 C5 -0.4(3)
O2 C3 C4 C5 -179.21(18)
O1 C4 C5 C6 -178.9(2)
C3 C4 C5 C6 1.0(3)
C4 C5 C6 C1 -0.6(3)
C2 C1 C6 C5 -0.5(3)
C9 C1 C6 C5 -178.9(2)
C6 C1 C9 O3 163.4(2)
C2 C1 C9 O3 -15.0(3)
C6 C1 C9 C10 -15.4(3)
C2 C1 C9 C10 166.20(19)
C11 O4 C10 C9 -108.2(2)
O3 C9 C10 O4 10.3(3)
C1 C9 C10 O4 -170.88(18)
O3 C9 C10 C11 -56.3(3)
C1 C9 C10 C11 122.6(2)
C10 O4 C11 C12 -112.8(2)
C9 C10 C11 O4 105.0(2)
O4 C10 C11 C12 105.7(2)
C9 C10 C11 C12 -149.3(2)
O4 C11 C12 C17 -152.82(18)
C10 C11 C12 C17 137.8(2)
O4 C11 C12 C13 27.2(3)
C10 C11 C12 C13 -42.2(3)
C17 C12 C13 C14 -0.5(3)
C11 C12 C13 C14 179.40(19)
C12 C13 C14 C15 0.8(3)
C13 C14 C15 C16 0.6(3)
C14 C15 C16 O7 177.36(19)
C14 C15 C16 C17 -2.3(3)
C18 O7 C16 C15 1.3(3)
C18 O7 C16 C17 -179.05(18)
C19 O5 C17 C12 -116.1(2)
C19 O5 C17 C16 66.9(2)
C13 C12 C17 O5 -178.16(16)
C11 C12 C17 O5 1.9(3)
C13 C12 C17 C16 -1.2(3)
C11 C12 C17 C16 178.90(17)
C15 C16 C17 O5 179.52(17)
O7 C16 C17 O5 -0.1(3)
C15 C16 C17 C12 2.6(3)
O7 C16 C17 C12 -177.09(18)
C20 O6 C19 O5 80.5(3)
C17 O5 C19 O6 68.8(2)
